data_4038902
loop_
_publ_author_name
'Zheng, Kuan'
'Shen, Defeng'
'Zhang, Bingbing'
'Hong, Ran'

_publ_section_title
;
 The Landscape of Lankacidin Biomimetic Synthesis: Structural Revisions
 and Biogenetic Implications.
;
_journal_name_full 'The Journal of organic chemistry'
_journal_paper_doi 10.1021/acs.joc.0c01930
_journal_year 2020
_chemical_absolute_configuration ad
_chemical_formula_moiety 'C24 H35 N O5'
_chemical_formula_sum 'C24 H35 N O5'
_chemical_formula_weight 417.53
_space_group_crystal_system monoclinic
_space_group_IT_number 5
_space_group_name_Hall 'C 2y'
_space_group_name_H-M_alt 'C 1 2 1'
_atom_sites_solution_hydrogens geom
_audit_creation_method SHELXL-2018/3
_cell_angle_alpha 90
_cell_angle_beta 108.2940(10)
_cell_angle_gamma 90
_cell_formula_units_Z 4
_cell_length_a 20.1817(4)
_cell_length_b 5.89350(10)
_cell_length_c 21.8822(5)
_cell_measurement_reflns_used 7730
_cell_measurement_temperature 298(2)
_cell_measurement_theta_max 68.17
_cell_measurement_theta_min 4.26
_cell_volume 2471.14(9)
_computing_cell_refinement 'Bruker SAINT'
_computing_data_collection 'Bruker APEX2'
_computing_data_reduction 'Bruker SAINT'
_computing_molecular_graphics 'Bruker SHELXTL'
_computing_publication_material 'Bruker SHELXTL'
_computing_structure_refinement 'SHELXL-2018/3 (Sheldrick, 2018)'
_computing_structure_solution 'SHELXS-97 (Sheldrick 2008)'
_diffrn_ambient_temperature 298(2)
_diffrn_measured_fraction_theta_full 0.997
_diffrn_measured_fraction_theta_max 0.993
_diffrn_measurement_device_type 'Bruker APEX-II CCD'
_diffrn_measurement_method '\f and \w scans'
_diffrn_radiation_type CuK\a
_diffrn_radiation_wavelength 1.54178
_diffrn_reflns_av_R_equivalents 0.0451
_diffrn_reflns_av_unetI/netI 0.0348
_diffrn_reflns_Laue_measured_fraction_full 0.997
_diffrn_reflns_Laue_measured_fraction_max 0.993
_diffrn_reflns_limit_h_max 24
_diffrn_reflns_limit_h_min -24
_diffrn_reflns_limit_k_max 7
_diffrn_reflns_limit_k_min -7
_diffrn_reflns_limit_l_max 26
_diffrn_reflns_limit_l_min -21
_diffrn_reflns_number 15700
_diffrn_reflns_point_group_measured_fraction_full 0.996
_diffrn_reflns_point_group_measured_fraction_max 0.991
_diffrn_reflns_theta_full 67.679
_diffrn_reflns_theta_max 68.388
_diffrn_reflns_theta_min 2.126
_exptl_absorpt_coefficient_mu 0.627
_exptl_absorpt_correction_T_max 0.7531
_exptl_absorpt_correction_T_min 0.6174
_exptl_absorpt_correction_type multi-scan
_exptl_absorpt_process_details SADABS
_exptl_crystal_colour colorless
_exptl_crystal_density_diffrn 1.122
_exptl_crystal_description prismatic
_exptl_crystal_F_000 904
_exptl_crystal_size_max 0.280
_exptl_crystal_size_mid 0.120
_exptl_crystal_size_min 0.080
_refine_diff_density_max 0.293
_refine_diff_density_min -0.223
_refine_diff_density_rms 0.036
_refine_ls_abs_structure_details
;
 Flack x determined using 1406 quotients [(I+)-(I-)]/[(I+)+(I-)]
 (Parsons, Flack and Wagner, Acta Cryst. B69 (2013) 249-259).
;
_refine_ls_abs_structure_Flack 0.17(11)
_refine_ls_extinction_coef 0.0024(4)
_refine_ls_extinction_expression Fc^*^=kFc[1+0.001xFc^2^\l^3^/sin(2\q)]^-1/4^
_refine_ls_extinction_method 'SHELXL-2018/3 (Sheldrick 2018)'
_refine_ls_goodness_of_fit_ref 1.059
_refine_ls_hydrogen_treatment constr
_refine_ls_matrix_type full
_refine_ls_number_parameters 272
_refine_ls_number_reflns 4510
_refine_ls_number_restraints 1
_refine_ls_restrained_S_all 1.059
_refine_ls_R_factor_all 0.0634
_refine_ls_R_factor_gt 0.0515
_refine_ls_shift/su_max 0.001
_refine_ls_shift/su_mean 0.000
_refine_ls_structure_factor_coef Fsqd
_refine_ls_weighting_details 'w=1/[\s^2^(Fo^2^)+(0.0762P)^2^+0.9658P] where P=(Fo^2^+2Fc^2^)/3'
_refine_ls_weighting_scheme calc
_refine_ls_wR_factor_gt 0.1373
_refine_ls_wR_factor_ref 0.1538
_reflns_Friedel_coverage 0.805
_reflns_Friedel_fraction_full 0.994
_reflns_Friedel_fraction_max 0.988
_reflns_number_gt 3728
_reflns_number_total 4510
_reflns_threshold_expression 'I > 2\s(I)'
_cod_data_source_file jo0c01930_si_001.cif
_cod_data_source_block 571
_cod_original_sg_symbol_H-M 'C 2'
_cod_database_code 4038902
_shelx_shelxl_version_number 2018/3
_shelx_space_group_comment
;
The symmetry employed for this shelxl refinement is uniquely defined
by the following loop, which should always be used as a source of
symmetry information in preference to the above space-group names.
They are only intended as comments.
;
_shelx_estimated_absorpt_t_min 0.844
_shelx_estimated_absorpt_t_max 0.952

loop_
_space_group_symop_operation_xyz
'x, y, z'
'-x, y, -z'
'x+1/2, y+1/2, z'
'-x+1/2, y+1/2, -z'

loop_
_atom_site_label
_atom_site_type_symbol
_atom_site_fract_x
_atom_site_fract_y
_atom_site_fract_z
_atom_site_U_iso_or_equiv
_atom_site_adp_type
_atom_site_occupancy
_atom_site_site_symmetry_order
_atom_site_calc_flag
_atom_site_refinement_flags_posn
_atom_site_refinement_flags_adp
_atom_site_refinement_flags_occupancy
_atom_site_disorder_assembly
_atom_site_disorder_group
O1 O 0.39418(18) 0.9511(5) 0.31987(15) 0.0792(9) Uani 1 1 d . . . . .
O2 O 0.49748(18) 0.6051(9) 0.07077(16) 0.1087(13) Uani 1 1 d . . . . .
H2A H 0.507683 0.739707 0.070476 0.163 Uiso 1 1 calc R U . . .
O3 O 0.03381(15) 0.5830(10) 0.06938(16) 0.1181(16) Uani 1 1 d . . . . .
H3A H 0.014749 0.459186 0.067634 0.177 Uiso 1 1 calc R U . . .
O4 O 0.3218(2) 0.5374(5) 0.47498(17) 0.0945(11) Uani 1 1 d . . . . .
O5 O 0.3550(3) -0.0366(6) 0.4584(2) 0.141(2) Uani 1 1 d . . . . .
H5A H 0.340523 -0.158598 0.466979 0.211 Uiso 1 1 calc R U . . .
N1 N 0.34867(17) 0.3382(5) 0.39793(13) 0.0562(7) Uani 1 1 d . . . . .
H1A H 0.359498 0.205970 0.387397 0.067 Uiso 1 1 calc R U . . .
C1 C 0.4252(2) 0.7810(6) 0.31214(17) 0.0583(9) Uani 1 1 d . . . . .
C2 C 0.4704(2) 0.7948(7) 0.26968(19) 0.0650(10) Uani 1 1 d . . . . .
C3 C 0.4779(2) 0.6215(7) 0.23487(19) 0.0663(9) Uani 1 1 d . . . . .
H3B H 0.459219 0.484225 0.242586 0.080 Uiso 1 1 calc R U . . .
C4 C 0.5133(2) 0.6204(9) 0.18393(19) 0.0728(11) Uani 1 1 d . . . . .
H4A H 0.550117 0.507505 0.194790 0.087 Uiso 1 1 calc R U . . .
H4B H 0.534591 0.767370 0.183058 0.087 Uiso 1 1 calc R U . . .
C5 C 0.4628(2) 0.5686(9) 0.1174(2) 0.0748(12) Uani 1 1 d . . . . .
H5B H 0.449897 0.407943 0.116138 0.090 Uiso 1 1 calc R U . . .
C6 C 0.3980(2) 0.7068(7) 0.10468(19) 0.0669(10) Uani 1 1 d . . . . .
H6A H 0.402553 0.862255 0.112183 0.080 Uiso 1 1 calc R U . . .
C7 C 0.33441(19) 0.6206(7) 0.08334(17) 0.0607(9) Uani 1 1 d . . . . .
H7A H 0.331727 0.468983 0.071011 0.073 Uiso 1 1 calc R U . . .
C8 C 0.2679(2) 0.7317(6) 0.07655(18) 0.0599(9) Uani 1 1 d . . . . .
C9 C 0.2095(2) 0.6184(8) 0.04792(17) 0.0639(9) Uani 1 1 d . . . . .
H9A H 0.215412 0.479008 0.030398 0.077 Uiso 1 1 calc R U . . .
C10 C 0.1358(2) 0.6834(9) 0.03992(19) 0.0710(11) Uani 1 1 d . . . . .
H10A H 0.106881 0.651675 -0.003812 0.085 Uiso 1 1 calc R U . . .
H10B H 0.133303 0.844830 0.047560 0.085 Uiso 1 1 calc R U . . .
C11 C 0.10875(19) 0.5514(10) 0.08691(18) 0.0742(12) Uani 1 1 d . . . . .
H11A H 0.118513 0.389860 0.083508 0.089 Uiso 1 1 calc R U . . .
C12 C 0.1433(2) 0.6266(10) 0.15421(18) 0.0739(12) Uani 1 1 d . . . . .
H12A H 0.126427 0.756557 0.168356 0.089 Uiso 1 1 calc R U . . .
C13 C 0.1965(2) 0.5202(8) 0.19526(17) 0.0651(9) Uani 1 1 d . . . . .
H13A H 0.208692 0.381071 0.181779 0.078 Uiso 1 1 calc R U . . .
C14 C 0.2384(2) 0.5956(7) 0.25929(17) 0.0609(9) Uani 1 1 d . . . . .
C15 C 0.2961(2) 0.4779(7) 0.28980(16) 0.0584(9) Uani 1 1 d . . . . .
H15A H 0.304682 0.349914 0.268592 0.070 Uiso 1 1 calc R U . . .
C16 C 0.34864(19) 0.5281(6) 0.35435(15) 0.0535(8) Uani 1 1 d . . . . .
H16A H 0.334446 0.666478 0.371745 0.064 Uiso 1 1 calc R U . . .
C17 C 0.4215(2) 0.5649(6) 0.34814(16) 0.0573(9) Uani 1 1 d . . . . .
H17A H 0.433361 0.435680 0.325371 0.069 Uiso 1 1 calc R U . . .
C18 C 0.3333(2) 0.3562(6) 0.45208(18) 0.0604(9) Uani 1 1 d . . . . .
C19 C 0.3287(2) 0.1374(6) 0.48654(18) 0.0670(10) Uani 1 1 d . . . . .
H19A H 0.279306 0.105666 0.480071 0.080 Uiso 1 1 calc R U . . .
C20 C 0.3648(5) 0.1512(11) 0.5565(3) 0.133(3) Uani 1 1 d . . . . .
H20A H 0.345374 0.273212 0.574462 0.200 Uiso 1 1 calc R U . . .
H20B H 0.358923 0.010976 0.576516 0.200 Uiso 1 1 calc R U . . .
H20C H 0.413637 0.178548 0.564070 0.200 Uiso 1 1 calc R U . . .
C21 C 0.4992(5) 1.0245(10) 0.2657(4) 0.142(3) Uani 1 1 d . . . . .
H21A H 0.487476 1.124341 0.295339 0.213 Uiso 1 1 calc R U . . .
H21B H 0.549080 1.015094 0.276341 0.213 Uiso 1 1 calc R U . . .
H21C H 0.479824 1.082194 0.222705 0.213 Uiso 1 1 calc R U . . .
C22 C 0.2704(3) 0.9643(8) 0.1059(2) 0.0819(12) Uani 1 1 d . . . . .
H22A H 0.318049 1.011783 0.123728 0.123 Uiso 1 1 calc R U . . .
H22B H 0.245646 1.069931 0.073315 0.123 Uiso 1 1 calc R U . . .
H22C H 0.248934 0.959120 0.139333 0.123 Uiso 1 1 calc R U . . .
C23 C 0.2161(3) 0.8087(10) 0.2862(2) 0.0915(16) Uani 1 1 d . . . . .
H23A H 0.173447 0.864520 0.256391 0.137 Uiso 1 1 calc R U . . .
H23B H 0.208891 0.774643 0.326512 0.137 Uiso 1 1 calc R U . . .
H23C H 0.251813 0.922016 0.292630 0.137 Uiso 1 1 calc R U . . .
C24 C 0.4775(2) 0.5906(10) 0.4142(2) 0.0850(13) Uani 1 1 d . . . . .
H24A H 0.477799 0.457595 0.439659 0.127 Uiso 1 1 calc R U . . .
H24B H 0.522440 0.608845 0.408479 0.127 Uiso 1 1 calc R U . . .
H24C H 0.467240 0.721355 0.435833 0.127 Uiso 1 1 calc R U . . .

loop_
_atom_site_aniso_label
_atom_site_aniso_U_11
_atom_site_aniso_U_22
_atom_site_aniso_U_33
_atom_site_aniso_U_23
_atom_site_aniso_U_13
_atom_site_aniso_U_12
O1 0.119(2) 0.0531(15) 0.0814(18) 0.0066(14) 0.0538(17) 0.0154(16)
O2 0.097(2) 0.163(4) 0.082(2) -0.024(2) 0.0506(18) -0.003(3)
O3 0.0497(15) 0.216(5) 0.0841(19) 0.024(3) 0.0138(14) 0.010(2)
O4 0.166(3) 0.0490(15) 0.104(2) 0.0008(15) 0.093(2) 0.0101(18)
O5 0.299(6) 0.0497(17) 0.134(3) 0.007(2) 0.155(4) 0.013(3)
N1 0.083(2) 0.0431(14) 0.0473(15) 0.0023(12) 0.0269(15) 0.0074(14)
C1 0.079(2) 0.0475(19) 0.0504(18) 0.0016(15) 0.0229(18) 0.0067(17)
C2 0.084(3) 0.052(2) 0.064(2) 0.0018(17) 0.029(2) 0.0005(19)
C3 0.076(2) 0.059(2) 0.071(2) 0.0067(19) 0.0343(19) 0.0086(19)
C4 0.072(2) 0.079(3) 0.074(2) -0.002(2) 0.033(2) 0.011(2)
C5 0.074(2) 0.079(3) 0.080(3) -0.015(2) 0.038(2) 0.000(2)
C6 0.077(3) 0.061(2) 0.067(2) -0.0022(18) 0.029(2) -0.0048(19)
C7 0.069(2) 0.0542(19) 0.063(2) -0.0063(17) 0.0274(18) -0.0063(18)
C8 0.075(2) 0.056(2) 0.0535(19) 0.0030(16) 0.0280(18) 0.0035(18)
C9 0.073(2) 0.066(2) 0.0557(19) -0.0022(19) 0.0248(18) -0.001(2)
C10 0.067(2) 0.086(3) 0.057(2) 0.009(2) 0.0147(18) 0.008(2)
C11 0.0510(19) 0.108(4) 0.058(2) 0.008(2) 0.0095(16) 0.006(2)
C12 0.063(2) 0.105(3) 0.056(2) 0.013(2) 0.0224(18) 0.019(2)
C13 0.065(2) 0.075(2) 0.0542(19) 0.0066(18) 0.0174(17) 0.0010(19)
C14 0.065(2) 0.070(2) 0.0496(18) 0.0060(17) 0.0211(16) 0.0093(19)
C15 0.073(2) 0.054(2) 0.0475(17) 0.0014(16) 0.0187(16) 0.0086(17)
C16 0.073(2) 0.0458(17) 0.0420(15) 0.0046(13) 0.0193(15) 0.0074(15)
C17 0.074(2) 0.0495(19) 0.0501(18) 0.0061(14) 0.0214(16) 0.0090(16)
C18 0.086(3) 0.0468(18) 0.058(2) 0.0004(16) 0.036(2) 0.0018(18)
C19 0.103(3) 0.048(2) 0.063(2) -0.0013(17) 0.046(2) -0.006(2)
C20 0.228(8) 0.096(4) 0.072(3) 0.021(3) 0.041(4) -0.024(5)
C21 0.236(9) 0.075(4) 0.173(6) -0.026(4) 0.147(7) -0.044(5)
C22 0.094(3) 0.066(3) 0.085(3) -0.008(2) 0.029(2) 0.006(2)
C23 0.092(3) 0.105(4) 0.072(3) -0.012(3) 0.017(2) 0.034(3)
C24 0.080(3) 0.103(3) 0.061(2) 0.020(2) 0.007(2) -0.002(3)

loop_
_atom_type_symbol
_atom_type_description
_atom_type_scat_dispersion_real
_atom_type_scat_dispersion_imag
_atom_type_scat_source
C C 0.0181 0.0091 'International Tables Vol C Tables 4.2.6.8 and 6.1.1.4'
H H 0.0000 0.0000 'International Tables Vol C Tables 4.2.6.8 and 6.1.1.4'
N N 0.0311 0.0180 'International Tables Vol C Tables 4.2.6.8 and 6.1.1.4'
O O 0.0492 0.0322 'International Tables Vol C Tables 4.2.6.8 and 6.1.1.4'

loop_
_geom_angle_atom_site_label_1
_geom_angle_atom_site_label_2
_geom_angle_atom_site_label_3
_geom_angle
_geom_angle_site_symmetry_1
_geom_angle_site_symmetry_3
_geom_angle_publ_flag
C5 O2 H2A 109.5 . . ?
C11 O3 H3A 109.5 . . ?
C19 O5 H5A 109.5 . . ?
C18 N1 C16 124.7(3) . . ?
C18 N1 H1A 117.7 . . ?
C16 N1 H1A 117.7 . . ?
O1 C1 C2 118.8(3) . . ?
O1 C1 C17 120.5(3) . . ?
C2 C1 C17 120.6(3) . . ?
C3 C2 C21 123.8(4) . . ?
C3 C2 C1 121.6(4) . . ?
C21 C2 C1 114.4(4) . . ?
C2 C3 C4 127.1(4) . . ?
C2 C3 H3B 116.4 . . ?
C4 C3 H3B 116.4 . . ?
C3 C4 C5 112.3(3) . . ?
C3 C4 H4A 109.1 . . ?
C5 C4 H4A 109.1 . . ?
C3 C4 H4B 109.1 . . ?
C5 C4 H4B 109.1 . . ?
H4A C4 H4B 107.9 . . ?
O2 C5 C6 112.6(4) . . ?
O2 C5 C4 108.9(3) . . ?
C6 C5 C4 110.7(3) . . ?
O2 C5 H5B 108.2 . . ?
C6 C5 H5B 108.2 . . ?
C4 C5 H5B 108.2 . . ?
C7 C6 C5 123.6(4) . . ?
C7 C6 H6A 118.2 . . ?
C5 C6 H6A 118.2 . . ?
C6 C7 C8 128.6(4) . . ?
C6 C7 H7A 115.7 . . ?
C8 C7 H7A 115.7 . . ?
C9 C8 C7 118.3(4) . . ?
C9 C8 C22 124.3(4) . . ?
C7 C8 C22 117.3(4) . . ?
C8 C9 C10 129.1(4) . . ?
C8 C9 H9A 115.5 . . ?
C10 C9 H9A 115.5 . . ?
C9 C10 C11 110.2(3) . . ?
C9 C10 H10A 109.6 . . ?
C11 C10 H10A 109.6 . . ?
C9 C10 H10B 109.6 . . ?
C11 C10 H10B 109.6 . . ?
H10A C10 H10B 108.1 . . ?
O3 C11 C12 110.5(3) . . ?
O3 C11 C10 108.8(3) . . ?
C12 C11 C10 111.2(4) . . ?
O3 C11 H11A 108.8 . . ?
C12 C11 H11A 108.8 . . ?
C10 C11 H11A 108.8 . . ?
C13 C12 C11 124.1(5) . . ?
C13 C12 H12A 117.9 . . ?
C11 C12 H12A 117.9 . . ?
C12 C13 C14 127.6(4) . . ?
C12 C13 H13A 116.2 . . ?
C14 C13 H13A 116.2 . . ?
C15 C14 C13 118.1(4) . . ?
C15 C14 C23 123.6(4) . . ?
C13 C14 C23 118.2(4) . . ?
C14 C15 C16 127.7(3) . . ?
C14 C15 H15A 116.1 . . ?
C16 C15 H15A 116.1 . . ?
N1 C16 C15 108.4(3) . . ?
N1 C16 C17 111.1(3) . . ?
C15 C16 C17 110.9(3) . . ?
N1 C16 H16A 108.8 . . ?
C15 C16 H16A 108.8 . . ?
C17 C16 H16A 108.8 . . ?
C1 C17 C16 111.8(3) . . ?
C1 C17 C24 105.4(3) . . ?
C16 C17 C24 111.9(3) . . ?
C1 C17 H17A 109.2 . . ?
C16 C17 H17A 109.2 . . ?
C24 C17 H17A 109.2 . . ?
O4 C18 N1 124.2(3) . . ?
O4 C18 C19 119.2(3) . . ?
N1 C18 C19 116.6(3) . . ?
O5 C19 C20 111.7(5) . . ?
O5 C19 C18 108.5(3) . . ?
C20 C19 C18 112.5(4) . . ?
O5 C19 H19A 108.0 . . ?
C20 C19 H19A 108.0 . . ?
C18 C19 H19A 108.0 . . ?
C19 C20 H20A 109.5 . . ?
C19 C20 H20B 109.5 . . ?
H20A C20 H20B 109.5 . . ?
C19 C20 H20C 109.5 . . ?
H20A C20 H20C 109.5 . . ?
H20B C20 H20C 109.5 . . ?
C2 C21 H21A 109.5 . . ?
C2 C21 H21B 109.5 . . ?
H21A C21 H21B 109.5 . . ?
C2 C21 H21C 109.5 . . ?
H21A C21 H21C 109.5 . . ?
H21B C21 H21C 109.5 . . ?
C8 C22 H22A 109.5 . . ?
C8 C22 H22B 109.5 . . ?
H22A C22 H22B 109.5 . . ?
C8 C22 H22C 109.5 . . ?
H22A C22 H22C 109.5 . . ?
H22B C22 H22C 109.5 . . ?
C14 C23 H23A 109.5 . . ?
C14 C23 H23B 109.5 . . ?
H23A C23 H23B 109.5 . . ?
C14 C23 H23C 109.5 . . ?
H23A C23 H23C 109.5 . . ?
H23B C23 H23C 109.5 . . ?
C17 C24 H24A 109.5 . . ?
C17 C24 H24B 109.5 . . ?
H24A C24 H24B 109.5 . . ?
C17 C24 H24C 109.5 . . ?
H24A C24 H24C 109.5 . . ?
H24B C24 H24C 109.5 . . ?

loop_
_geom_bond_atom_site_label_1
_geom_bond_atom_site_label_2
_geom_bond_distance
_geom_bond_site_symmetry_2
_geom_bond_publ_flag
O1 C1 1.221(5) . ?
O2 C5 1.423(5) . ?
O2 H2A 0.8200 . ?
O3 C11 1.451(5) . ?
O3 H3A 0.8200 . ?
O4 C18 1.232(4) . ?
O5 C19 1.385(5) . ?
O5 H5A 0.8200 . ?
N1 C18 1.321(4) . ?
N1 C16 1.470(4) . ?
N1 H1A 0.8600 . ?
C1 C2 1.494(6) . ?
C1 C17 1.512(5) . ?
C2 C3 1.311(6) . ?
C2 C21 1.487(7) . ?
C3 C4 1.501(5) . ?
C3 H3B 0.9300 . ?
C4 C5 1.523(6) . ?
C4 H4A 0.9700 . ?
C4 H4B 0.9700 . ?
C5 C6 1.492(6) . ?
C5 H5B 0.9800 . ?
C6 C7 1.322(6) . ?
C6 H6A 0.9300 . ?
C7 C8 1.459(6) . ?
C7 H7A 0.9300 . ?
C8 C9 1.327(6) . ?
C8 C22 1.508(6) . ?
C9 C10 1.492(6) . ?
C9 H9A 0.9300 . ?
C10 C11 1.521(6) . ?
C10 H10A 0.9700 . ?
C10 H10B 0.9700 . ?
C11 C12 1.485(6) . ?
C11 H11A 0.9800 . ?
C12 C13 1.322(6) . ?
C12 H12A 0.9300 . ?
C13 C14 1.460(6) . ?
C13 H13A 0.9300 . ?
C14 C15 1.339(5) . ?
C14 C23 1.514(6) . ?
C15 C16 1.506(5) . ?
C15 H15A 0.9300 . ?
C16 C17 1.534(5) . ?
C16 H16A 0.9800 . ?
C17 C24 1.538(6) . ?
C17 H17A 0.9800 . ?
C18 C19 1.511(5) . ?
C19 C20 1.477(7) . ?
C19 H19A 0.9800 . ?
C20 H20A 0.9600 . ?
C20 H20B 0.9600 . ?
C20 H20C 0.9600 . ?
C21 H21A 0.9600 . ?
C21 H21B 0.9600 . ?
C21 H21C 0.9600 . ?
C22 H22A 0.9600 . ?
C22 H22B 0.9600 . ?
C22 H22C 0.9600 . ?
C23 H23A 0.9600 . ?
C23 H23B 0.9600 . ?
C23 H23C 0.9600 . ?
C24 H24A 0.9600 . ?
C24 H24B 0.9600 . ?
C24 H24C 0.9600 . ?

loop_
_geom_hbond_atom_site_label_D
_geom_hbond_atom_site_label_H
_geom_hbond_atom_site_label_A
_geom_hbond_distance_DH
_geom_hbond_distance_HA
_geom_hbond_distance_DA
_geom_hbond_angle_DHA
_geom_hbond_site_symmetry_A
_geom_hbond_publ_flag
O2 H2A O3 0.82 2.09 2.913(8) 179.8 3 yes
O3 H3A O2 0.82 2.12 2.913(8) 162.5 3_445 yes
O5 H5A O4 0.82 1.85 2.653(5) 165.6 1_545 yes
N1 H1A O1 0.86 2.36 3.155(4) 153.4 1_545 yes

loop_
_geom_torsion_atom_site_label_1
_geom_torsion_atom_site_label_2
_geom_torsion_atom_site_label_3
_geom_torsion_atom_site_label_4
_geom_torsion
_geom_torsion_site_symmetry_1
_geom_torsion_site_symmetry_2
_geom_torsion_site_symmetry_3
_geom_torsion_site_symmetry_4
_geom_torsion_publ_flag
O1 C1 C2 C3 -146.9(4) . . . . ?
C17 C1 C2 C3 36.9(6) . . . . ?
O1 C1 C2 C21 27.2(7) . . . . ?
C17 C1 C2 C21 -149.0(5) . . . . ?
C21 C2 C3 C4 -2.5(8) . . . . ?
C1 C2 C3 C4 171.1(4) . . . . ?
C2 C3 C4 C5 -115.5(5) . . . . ?
C3 C4 C5 O2 171.0(4) . . . . ?
C3 C4 C5 C6 46.9(5) . . . . ?
O2 C5 C6 C7 107.7(5) . . . . ?
C4 C5 C6 C7 -130.2(4) . . . . ?
C5 C6 C7 C8 171.8(4) . . . . ?
C6 C7 C8 C9 173.4(4) . . . . ?
C6 C7 C8 C22 -9.8(6) . . . . ?
C7 C8 C9 C10 174.2(4) . . . . ?
C22 C8 C9 C10 -2.4(6) . . . . ?
C8 C9 C10 C11 -103.8(5) . . . . ?
C9 C10 C11 O3 -168.5(4) . . . . ?
C9 C10 C11 C12 69.6(5) . . . . ?
O3 C11 C12 C13 140.8(5) . . . . ?
C10 C11 C12 C13 -98.3(6) . . . . ?
C11 C12 C13 C14 172.4(4) . . . . ?
C12 C13 C14 C15 -171.0(4) . . . . ?
C12 C13 C14 C23 6.2(6) . . . . ?
C13 C14 C15 C16 177.3(3) . . . . ?
C23 C14 C15 C16 0.3(7) . . . . ?
C18 N1 C16 C15 -119.4(4) . . . . ?
C18 N1 C16 C17 118.5(4) . . . . ?
C14 C15 C16 N1 117.6(4) . . . . ?
C14 C15 C16 C17 -120.2(4) . . . . ?
O1 C1 C17 C16 37.8(5) . . . . ?
C2 C1 C17 C16 -146.0(3) . . . . ?
O1 C1 C17 C24 -83.9(5) . . . . ?
C2 C1 C17 C24 92.3(4) . . . . ?
N1 C16 C17 C1 -171.0(3) . . . . ?
C15 C16 C17 C1 68.3(4) . . . . ?
N1 C16 C17 C24 -53.1(4) . . . . ?
C15 C16 C17 C24 -173.8(3) . . . . ?
C16 N1 C18 O4 -5.4(7) . . . . ?
C16 N1 C18 C19 173.6(4) . . . . ?
O4 C18 C19 O5 -169.9(5) . . . . ?
N1 C18 C19 O5 11.0(6) . . . . ?
O4 C18 C19 C20 -45.8(7) . . . . ?
N1 C18 C19 C20 135.1(5) . . . . ?
